data_4117662
loop_
_publ_author_name
'Shou-Tian Zheng'
'Tao Wu'
'Chengtsung Chou'
'Addis Fuhr'
'Pingyun Feng'
'Xianhui Bu'

_publ_section_title
;
 Development of Composite Inorganic Building Blocks for MOFs
;
_journal_name_full 'Journal of the American Chemical Society'
_journal_page_first 4517
_journal_page_last 4520
_journal_paper_doi 10.1021/ja2118255
_journal_volume 134
_journal_year 2012
_chemical_formula_sum 'C81 H60 In3 N O31 Pr2'
_chemical_formula_weight 2169.58
_chemical_name_systematic
; 
 ? 
;
_space_group_IT_number 198
_symmetry_cell_setting cubic
_symmetry_space_group_name_Hall 'P 2ac 2ab 3'
_symmetry_space_group_name_H-M 'P 21 3'
_atom_sites_solution_hydrogens geom
_atom_sites_solution_primary direct
_atom_sites_solution_secondary difmap
_audit_creation_method SHELXL-97
_cell_angle_alpha 90.00
_cell_angle_beta 90.00
_cell_angle_gamma 90.00
_cell_formula_units_Z 4
_cell_length_a 27.13440(10)
_cell_length_b 27.13440(10)
_cell_length_c 27.13440(10)
_cell_measurement_reflns_used 8176
_cell_measurement_temperature 296(2)
_cell_measurement_theta_max 49.683
_cell_measurement_theta_min 4.503
_cell_volume 19978.40(13)
_computing_structure_refinement 'SHELXL-97 (Sheldrick, 1997)'
_computing_structure_solution 'SHELXS-97 (Sheldrick, 1990)'
_diffrn_ambient_temperature 296(2)
_diffrn_measured_fraction_theta_full 0.996
_diffrn_measured_fraction_theta_max 0.996
_diffrn_measurement_device_type 'Bruker APEX II'
_diffrn_measurement_method 'Omega scan'
_diffrn_radiation_monochromator graphite
_diffrn_radiation_source 'fine-focus sealed tube'
_diffrn_radiation_type MoK\a
_diffrn_radiation_wavelength 0.71073
_diffrn_reflns_av_R_equivalents 0.0389
_diffrn_reflns_av_sigmaI/netI 0.0565
_diffrn_reflns_limit_h_max 31
_diffrn_reflns_limit_h_min -16
_diffrn_reflns_limit_k_max 23
_diffrn_reflns_limit_k_min -22
_diffrn_reflns_limit_l_max 32
_diffrn_reflns_limit_l_min -16
_diffrn_reflns_number 21737
_diffrn_reflns_theta_full 25.00
_diffrn_reflns_theta_max 25.00
_diffrn_reflns_theta_min 1.06
_diffrn_standards_decay_% 0
_diffrn_standards_interval_count 0
_diffrn_standards_number 0
_exptl_absorpt_coefficient_mu 0.855
_exptl_absorpt_correction_T_max 0.7452
_exptl_absorpt_correction_T_min 0.6488
_exptl_absorpt_correction_type empirical
_exptl_absorpt_process_details SADABS
_exptl_crystal_colour 'light green'
_exptl_crystal_density_diffrn 0.721
_exptl_crystal_description block
_exptl_crystal_F_000 4264
_exptl_crystal_size_max 0.12
_exptl_crystal_size_mid 0.12
_exptl_crystal_size_min 0.11
_refine_diff_density_max 0.579
_refine_diff_density_min -0.538
_refine_diff_density_rms 0.095
_refine_ls_abs_structure_details 'Flack H D (1983), Acta Cryst. A39, 876-881'
_refine_ls_abs_structure_Flack 0.00(2)
_refine_ls_extinction_coef 0.000010(7)
_refine_ls_extinction_expression Fc^*^=kFc[1+0.001xFc^2^\l^3^/sin(2\q)]^-1/4^
_refine_ls_extinction_method SHELXL
_refine_ls_goodness_of_fit_ref 0.938
_refine_ls_hydrogen_treatment constr
_refine_ls_matrix_type full
_refine_ls_number_parameters 263
_refine_ls_number_reflns 9688
_refine_ls_number_restraints 11
_refine_ls_restrained_S_all 0.939
_refine_ls_R_factor_all 0.0597
_refine_ls_R_factor_gt 0.0465
_refine_ls_shift/su_max 0.003
_refine_ls_shift/su_mean 0.000
_refine_ls_structure_factor_coef Fsqd
_refine_ls_weighting_details 'calc w=1/[\s^2^(Fo^2^)+(0.0794P)^2^+0.0000P] where P=(Fo^2^+2Fc^2^)/3'
_refine_ls_weighting_scheme calc
_refine_ls_wR_factor_gt 0.1193
_refine_ls_wR_factor_ref 0.1254
_reflns_number_gt 7369
_reflns_number_total 9688
_reflns_threshold_expression >2sigma(I)
_cod_data_source_file ja2118255_si_002_4.cif
_cod_data_source_block CPM-19-Pr
_cod_database_code 4117662

loop_
_symmetry_equiv_pos_as_xyz
'x, y, z'
'-x+1/2, -y, z+1/2'
'-x, y+1/2, -z+1/2'
'x+1/2, -y+1/2, -z'
'z, x, y'
'z+1/2, -x+1/2, -y'
'-z+1/2, -x, y+1/2'
'-z, x+1/2, -y+1/2'
'y, z, x'
'-y, z+1/2, -x+1/2'
'y+1/2, -z+1/2, -x'
'-y+1/2, -z, x+1/2'

loop_
_atom_site_label
_atom_site_type_symbol
_atom_site_fract_x
_atom_site_fract_y
_atom_site_fract_z
_atom_site_U_iso_or_equiv
_atom_site_adp_type
_atom_site_occupancy
_atom_site_symmetry_multiplicity
_atom_site_calc_flag
_atom_site_refinement_flags
In1 In -0.070543(14) 0.526724(15) 1.006028(18) 0.05098(14) Uani 1 1 d .
Pr1 Pr 0.052399(12) 0.552399(12) 0.947601(12) 0.04737(16) Uani 1 3 d S
Pr2 Pr -0.090157(14) 0.409843(14) 1.090157(14) 0.0689(2) Uani 1 3 d S
O1 O -0.03863(14) 0.46137(14) 1.03863(14) 0.0449(17) Uani 1 3 d S
O2 O 0.00139(14) 0.55572(15) 1.02685(16) 0.0583(11) Uani 1 1 d .
O5 O -0.13740(17) 0.4965(2) 0.9778(2) 0.0977(19) Uani 1 1 d .
O6 O -0.1563(3) 0.4569(3) 1.0438(3) 0.158(3) Uiso 1 1 d .
O7 O -0.01515(19) 0.61104(18) 0.9369(2) 0.0922(18) Uani 1 1 d .
O8 O -0.0915(2) 0.5905(2) 0.9660(2) 0.1009(19) Uani 1 1 d .
C10 C -0.1605(4) 0.4657(4) 0.9987(4) 0.118(4) Uani 1 1 d .
C11 C -0.2102(4) 0.4528(5) 0.9799(4) 0.152(5) Uani 1 1 d .
C12 C -0.2382(7) 0.4216(7) 1.0104(8) 0.241(8) Uiso 1 1 d .
H12A H -0.2272 0.4057 1.0387 0.289 Uiso 1 1 calc R
C13 C -0.2917(6) 0.4184(5) 0.9882(6) 0.176(5) Uiso 1 1 d .
H13A H -0.3187 0.4129 1.0087 0.212 Uiso 1 1 calc R
C14 C -0.2987(4) 0.4242(5) 0.9357(5) 0.190(7) Uani 1 1 d .
C15 C -0.2683(3) 0.4532(4) 0.9112(4) 0.111(3) Uani 1 1 d .
H15A H -0.2762 0.4638 0.8796 0.133 Uiso 1 1 calc R
C16 C -0.2243(3) 0.4678(3) 0.9333(4) 0.125(4) Uani 1 1 d .
H16A H -0.2035 0.4887 0.9158 0.150 Uiso 1 1 calc R
C17 C -0.3450(3) 0.4068(4) 0.9107(4) 0.132(5) Uani 1 1 d .
C18 C -0.3633(4) 0.4290(5) 0.8719(4) 0.137(4) Uiso 1 1 d .
H18A H -0.3482 0.4577 0.8609 0.165 Uiso 1 1 calc R
C19 C -0.0598(3) 0.6179(3) 0.9387(3) 0.079(2) Uani 1 1 d .
C20 C -0.0818(3) 0.6649(3) 0.9200(4) 0.092(3) Uani 1 1 d .
C21 C -0.1298(5) 0.6757(4) 0.9251(4) 0.139(4) Uani 1 1 d .
H21A H -0.1503 0.6530 0.9407 0.166 Uiso 1 1 calc R
C22 C -0.1486(3) 0.7164(3) 0.9092(4) 0.128(4) Uani 1 1 d .
H22A H -0.1813 0.7244 0.9160 0.154 Uiso 1 1 calc R
C23 C -0.1183(3) 0.7490(3) 0.8809(4) 0.101(3) Uani 1 1 d .
C24 C -0.0709(3) 0.7388(3) 0.8771(4) 0.107(3) Uani 1 1 d .
H24A H -0.0493 0.7613 0.8627 0.128 Uiso 1 1 calc R
C25 C -0.0550(3) 0.6972(3) 0.8939(4) 0.136(5) Uani 1 1 d .
H25A H -0.0224 0.6889 0.8873 0.163 Uiso 1 1 calc R
C26 C -0.1391(4) 0.7987(4) 0.8601(4) 0.156(6) Uani 1 1 d .
C27 C -0.1810(4) 0.8196(4) 0.8792(4) 0.146(5) Uani 1 1 d .
H27A H -0.1960 0.8047 0.9061 0.176 Uiso 1 1 calc R
O1W O -0.1528(5) 0.3357(5) 1.0854(5) 0.246(5) Uiso 1 1 d .
O2W O 0.0473(3) 0.5799(3) 0.8581(3) 0.133(2) Uiso 1 1 d .
N1 N 0.0055(7) 0.6444(7) 1.0812(7) 0.075(5) Uiso 0.33 1 d P
C3 C -0.1481(4) 0.3700(3) 0.8763(5) 0.162(5) Uiso 1 1 d D
H3A H -0.1206 0.3865 0.8644 0.195 Uiso 1 1 calc R
O3 O -0.1237(4) 0.3861(3) 1.0084(4) 0.180 Uiso 1 1 d .
C1 C -0.1064(4) 0.3769(4) 0.9589(5) 0.134(4) Uiso 1 1 d D
C8 C -0.2566(5) 0.3167(6) 0.8225(6) 0.166(5) Uiso 1 1 d .
C9 C -0.2769(5) 0.3442(5) 0.7819(5) 0.166(5) Uiso 1 1 d .
H9A H -0.2644 0.3748 0.7728 0.199 Uiso 1 1 calc R
C2 C -0.1465(4) 0.3615(3) 0.9283(5) 0.214(7) Uiso 1 1 d D
C7 C -0.1851(5) 0.3368(4) 0.9540(6) 0.189(6) Uiso 1 1 d D
H7A H -0.1865 0.3300 0.9876 0.227 Uiso 1 1 calc R
C4 C -0.1838(4) 0.3582(4) 0.8386(5) 0.162(5) Uiso 1 1 d D
H4A H -0.1825 0.3649 0.8050 0.195 Uiso 1 1 calc R
C5 C -0.2212(5) 0.3338(4) 0.8657(6) 0.178(6) Uiso 1 1 d D
C6 C -0.2211(7) 0.3246(5) 0.9176(6) 0.284(10) Uiso 1 1 d D
H6A H -0.2488 0.3081 0.9294 0.341 Uiso 1 1 calc R
O4 O -0.0680(2) 0.3965(2) 0.9380(2) 0.0889(16) Uiso 1 1 d .

loop_
_atom_site_aniso_label
_atom_site_aniso_U_11
_atom_site_aniso_U_22
_atom_site_aniso_U_33
_atom_site_aniso_U_23
_atom_site_aniso_U_13
_atom_site_aniso_U_12
In1 0.0357(2) 0.0420(2) 0.0753(3) 0.0098(2) 0.0010(2) -0.00057(19)
Pr1 0.04737(16) 0.04737(16) 0.04737(16) 0.00444(16) 0.00444(16) -0.00444(16)
Pr2 0.0689(2) 0.0689(2) 0.0689(2) 0.0132(2) 0.0132(2) -0.0132(2)
O1 0.0449(17) 0.0449(17) 0.0449(17) -0.0050(19) -0.0050(19) 0.0050(19)
O2 0.042(2) 0.057(2) 0.076(3) -0.011(2) 0.006(2) -0.014(2)
O5 0.044(3) 0.104(4) 0.145(5) 0.013(4) -0.031(3) -0.024(3)
O7 0.062(3) 0.068(3) 0.147(5) 0.034(3) 0.020(4) 0.018(3)
O8 0.070(3) 0.087(4) 0.146(5) 0.044(4) -0.005(4) 0.026(3)
C10 0.111(7) 0.146(9) 0.098(7) 0.040(7) -0.058(6) -0.067(7)
C11 0.102(7) 0.253(14) 0.099(7) 0.075(9) -0.039(6) -0.106(9)
C14 0.157(10) 0.251(14) 0.163(10) 0.143(11) -0.104(9) -0.153(10)
C15 0.079(5) 0.137(8) 0.117(7) 0.062(7) -0.041(5) -0.056(6)
C16 0.094(6) 0.101(7) 0.180(10) 0.053(7) -0.062(7) -0.067(6)
C17 0.107(7) 0.169(9) 0.121(7) 0.103(7) -0.068(6) -0.091(7)
C19 0.066(5) 0.069(5) 0.102(6) 0.011(5) 0.020(5) 0.006(4)
C20 0.053(4) 0.072(5) 0.151(8) 0.045(5) 0.027(5) 0.027(4)
C21 0.185(12) 0.113(8) 0.117(8) 0.056(7) -0.012(8) 0.051(8)
C22 0.090(6) 0.099(7) 0.196(11) 0.086(8) 0.043(7) 0.055(6)
C23 0.096(6) 0.077(6) 0.131(8) 0.058(6) 0.035(6) 0.033(5)
C24 0.063(5) 0.104(7) 0.152(8) 0.060(6) 0.041(6) 0.039(5)
C25 0.111(7) 0.088(6) 0.208(11) 0.096(7) 0.110(8) 0.064(6)
C26 0.136(8) 0.175(10) 0.158(9) 0.131(9) 0.111(8) 0.113(8)
C27 0.136(8) 0.188(11) 0.114(7) 0.111(8) 0.087(7) 0.098(8)

loop_
_atom_type_symbol
_atom_type_description
_atom_type_scat_dispersion_real
_atom_type_scat_dispersion_imag
_atom_type_scat_source
C C 0.0033 0.0016 'International Tables Vol C Tables 4.2.6.8 and 6.1.1.4'
H H 0.0000 0.0000 'International Tables Vol C Tables 4.2.6.8 and 6.1.1.4'
O O 0.0106 0.0060 'International Tables Vol C Tables 4.2.6.8 and 6.1.1.4'
In In -0.7276 1.3100 'International Tables Vol C Tables 4.2.6.8 and 6.1.1.4'
Pr Pr -0.2180 2.8214 'International Tables Vol C Tables 4.2.6.8 and 6.1.1.4'
N N 0.0061 0.0033 'International Tables Vol C Tables 4.2.6.8 and 6.1.1.4'

loop_
_geom_angle_atom_site_label_1
_geom_angle_atom_site_label_2
_geom_angle_atom_site_label_3
_geom_angle
_geom_angle_site_symmetry_1
_geom_angle_site_symmetry_3
O8 In1 O4 85.7(2) . 11_466
O8 In1 O5 84.3(2) . .
O4 In1 O5 95.7(2) 11_466 .
O8 In1 O1 170.4(2) . .
O4 In1 O1 102.32(18) 11_466 .
O5 In1 O1 99.9(2) . .
O8 In1 O2 90.56(19) . 8_656
O4 In1 O2 169.45(18) 11_466 8_656
O5 In1 O2 93.7(2) . 8_656
O1 In1 O2 80.61(15) . 8_656
O8 In1 O2 94.5(2) . .
O4 In1 O2 90.54(18) 11_466 .
O5 In1 O2 173.5(2) . .
O1 In1 O2 80.29(16) . .
O2 In1 O2 79.9(2) 8_656 .
O8 In1 In1 131.24(17) . 8_656
O4 In1 In1 142.81(15) 11_466 8_656
O5 In1 In1 92.71(16) . 8_656
O1 In1 In1 40.49(9) . 8_656
O2 In1 In1 40.93(10) 8_656 8_656
O2 In1 In1 83.29(11) . 8_656
O8 In1 In1 135.11(16) . 11_466
O4 In1 In1 92.19(15) 11_466 11_466
O5 In1 In1 140.35(17) . 11_466
O1 In1 In1 40.49(10) . 11_466
O2 In1 In1 83.49(11) 8_656 11_466
O2 In1 In1 40.61(11) . 11_466
In1 In1 In1 60.0 8_656 11_466
O8 In1 Pr1 82.59(16) . .
O4 In1 Pr1 128.48(14) 11_466 .
O5 In1 Pr1 132.40(18) . .
O1 In1 Pr1 88.23(15) . .
O2 In1 Pr1 41.08(11) 8_656 .
O2 In1 Pr1 41.18(11) . .
In1 In1 Pr1 64.051(7) 8_656 .
In1 In1 Pr1 64.051(7) 11_466 .
O7 Pr1 O7 119.987(5) 8_656 11_466
O7 Pr1 O7 119.987(5) 8_656 .
O7 Pr1 O7 119.986(5) 11_466 .
O7 Pr1 O2W 69.8(2) 8_656 8_656
O7 Pr1 O2W 66.7(2) 11_466 8_656
O7 Pr1 O2W 135.8(2) . 8_656
O7 Pr1 O2W 66.7(2) 8_656 .
O7 Pr1 O2W 135.8(2) 11_466 .
O7 Pr1 O2W 69.8(2) . .
O2W Pr1 O2W 77.8(3) 8_656 .
O7 Pr1 O2W 135.8(2) 8_656 11_466
O7 Pr1 O2W 69.8(2) 11_466 11_466
O7 Pr1 O2W 66.7(2) . 11_466
O2W Pr1 O2W 77.8(3) 8_656 11_466
O2W Pr1 O2W 77.8(3) . 11_466
O7 Pr1 O2 70.82(17) 8_656 8_656
O7 Pr1 O2 129.63(15) 11_466 8_656
O7 Pr1 O2 73.61(15) . 8_656
O2W Pr1 O2 139.66(19) 8_656 8_656
O2W Pr1 O2 94.52(18) . 8_656
O2W Pr1 O2 139.86(19) 11_466 8_656
O7 Pr1 O2 73.61(15) 8_656 11_466
O7 Pr1 O2 70.82(17) 11_466 11_466
O7 Pr1 O2 129.63(15) . 11_466
O2W Pr1 O2 94.52(18) 8_656 11_466
O2W Pr1 O2 139.86(19) . 11_466
O2W Pr1 O2 139.66(19) 11_466 11_466
O2 Pr1 O2 66.05(15) 8_656 11_466
O7 Pr1 O2 129.63(15) 8_656 .
O7 Pr1 O2 73.61(15) 11_466 .
O7 Pr1 O2 70.82(17) . .
O2W Pr1 O2 139.86(19) 8_656 .
O2W Pr1 O2 139.66(19) . .
O2W Pr1 O2 94.52(18) 11_466 .
O2 Pr1 O2 66.05(15) 8_656 .
O2 Pr1 O2 66.05(15) 11_466 .
O7 Pr1 In1 60.36(12) 8_656 8_656
O7 Pr1 In1 103.96(14) 11_466 8_656
O7 Pr1 In1 106.47(12) . 8_656
O2W Pr1 In1 114.10(16) 8_656 8_656
O2W Pr1 In1 114.45(17) . 8_656
O2W Pr1 In1 163.87(16) 11_466 8_656
O2 Pr1 In1 34.10(8) 8_656 8_656
O2 Pr1 In1 33.77(10) 11_466 8_656
O2 Pr1 In1 69.35(9) . 8_656
O7 Pr1 In1 103.96(14) 8_656 .
O7 Pr1 In1 106.47(12) 11_466 .
O7 Pr1 In1 60.36(12) . .
O2W Pr1 In1 163.87(16) 8_656 .
O2W Pr1 In1 114.10(16) . .
O2W Pr1 In1 114.44(17) 11_466 .
O2 Pr1 In1 33.77(10) 8_656 .
O2 Pr1 In1 69.35(9) 11_466 .
O2 Pr1 In1 34.10(9) . .
In1 Pr1 In1 51.899(13) 8_656 .
O7 Pr1 In1 106.47(12) 8_656 11_466
O7 Pr1 In1 60.36(12) 11_466 11_466
O7 Pr1 In1 103.96(14) . 11_466
O2W Pr1 In1 114.45(17) 8_656 11_466
O2W Pr1 In1 163.87(16) . 11_466
O2W Pr1 In1 114.10(16) 11_466 11_466
O2 Pr1 In1 69.35(9) 8_656 11_466
O2 Pr1 In1 34.10(8) 11_466 11_466
O2 Pr1 In1 33.77(10) . 11_466
In1 Pr1 In1 51.899(13) 8_656 11_466
In1 Pr1 In1 51.899(13) . 11_466
O1 Pr2 O3 81.1(2) . 8_656
O1 Pr2 O3 81.1(2) . .
O3 Pr2 O3 117.65(12) 8_656 .
O1 Pr2 O3 81.1(2) . 11_466
O3 Pr2 O3 117.65(12) 8_656 11_466
O3 Pr2 O3 117.65(12) . 11_466
O1 Pr2 O6 80.3(2) . 8_656
O3 Pr2 O6 55.1(3) 8_656 8_656
O3 Pr2 O6 63.2(3) . 8_656
O3 Pr2 O6 160.9(3) 11_466 8_656
O1 Pr2 O6 80.3(2) . .
O3 Pr2 O6 160.9(3) 8_656 .
O3 Pr2 O6 55.1(3) . .
O3 Pr2 O6 63.2(3) 11_466 .
O6 Pr2 O6 117.22(12) 8_656 .
O1 Pr2 O6 80.3(2) . 11_466
O3 Pr2 O6 63.2(3) 8_656 11_466
O3 Pr2 O6 160.9(3) . 11_466
O3 Pr2 O6 55.1(3) 11_466 11_466
O6 Pr2 O6 117.22(12) 8_656 11_466
O6 Pr2 O6 117.22(12) . 11_466
O1 Pr2 O1W 141.7(3) . 8_656
O3 Pr2 O1W 61.5(4) 8_656 8_656
O3 Pr2 O1W 122.2(3) . 8_656
O3 Pr2 O1W 108.0(4) 11_466 8_656
O6 Pr2 O1W 84.5(3) 8_656 8_656
O6 Pr2 O1W 137.5(4) . 8_656
O6 Pr2 O1W 75.9(3) 11_466 8_656
O1 Pr2 O1W 141.7(3) . .
O3 Pr2 O1W 108.0(4) 8_656 .
O3 Pr2 O1W 61.5(4) . .
O3 Pr2 O1W 122.2(3) 11_466 .
O6 Pr2 O1W 75.9(3) 8_656 .
O6 Pr2 O1W 84.5(3) . .
O6 Pr2 O1W 137.5(4) 11_466 .
O1W Pr2 O1W 65.0(4) 8_656 .
O1 Pr2 O1W 141.7(3) . 11_466
O3 Pr2 O1W 122.2(3) 8_656 11_466
O3 Pr2 O1W 108.0(4) . 11_466
O3 Pr2 O1W 61.5(4) 11_466 11_466
O6 Pr2 O1W 137.5(4) 8_656 11_466
O6 Pr2 O1W 75.9(3) . 11_466
O6 Pr2 O1W 84.5(3) 11_466 11_466
O1W Pr2 O1W 65.0(4) 8_656 11_466
O1W Pr2 O1W 65.0(4) . 11_466
In1 O1 In1 99.02(19) 8_656 11_466
In1 O1 In1 99.02(19) 8_656 .
In1 O1 In1 99.02(19) 11_466 .
In1 O1 Pr2 118.58(15) 8_656 .
In1 O1 Pr2 118.58(15) 11_466 .
In1 O1 Pr2 118.58(15) . .
In1 O2 In1 98.45(16) 11_466 .
In1 O2 Pr1 105.14(16) 11_466 .
In1 O2 Pr1 104.71(16) . .
C10 O5 In1 123.1(6) . .
C10 O6 Pr2 130.2(9) . .
C19 O7 Pr1 146.6(5) . .
C19 O8 In1 123.7(5) . .
O5 C10 O6 123.5(9) . .
O5 C10 C11 118.7(8) . .
O6 C10 C11 112.0(10) . .
C16 C11 C12 124.4(11) . .
C16 C11 C10 119.8(8) . .
C12 C11 C10 115.5(12) . .
C11 C12 C13 107.8(15) . .
C11 C12 H12A 126.1 . .
C13 C12 H12A 126.1 . .
C14 C13 C12 119.5(14) . .
C14 C13 H13A 120.3 . .
C12 C13 H13A 120.3 . .
C15 C14 C13 118.6(11) . .
C15 C14 C17 118.8(9) . .
C13 C14 C17 121.3(11) . .
C14 C15 C16 119.3(9) . .
C14 C15 H15A 120.4 . .
C16 C15 H15A 120.4 . .
C11 C16 C15 123.1(9) . .
C11 C16 H16A 118.5 . .
C15 C16 H16A 118.5 . .
C18 C17 C18 116.8(11) . 7
C18 C17 C14 122.3(9) . .
C18 C17 C14 120.9(9) 7 .
C17 C18 C17 123.1(12) . 10_545
C17 C18 H18A 118.4 . .
C17 C18 H18A 118.4 10_545 .
O7 C19 O8 124.5(7) . .
O7 C19 C20 120.6(7) . .
O8 C19 C20 113.4(6) . .
C25 C20 C21 116.1(8) . .
C25 C20 C19 121.2(7) . .
C21 C20 C19 122.5(8) . .
C22 C21 C20 122.3(11) . .
C22 C21 H21A 118.8 . .
C20 C21 H21A 118.8 . .
C21 C22 C23 118.7(9) . .
C21 C22 H22A 120.6 . .
C23 C22 H22A 120.6 . .
C24 C23 C22 118.3(8) . .
C24 C23 C26 120.1(8) . .
C22 C23 C26 121.2(7) . .
C25 C24 C23 118.7(8) . .
C25 C24 H24A 120.7 . .
C23 C24 H24A 120.7 . .
C24 C25 C20 125.1(8) . .
C24 C25 H25A 117.4 . .
C20 C25 H25A 117.4 . .
C27 C26 C27 116.8(9) 5_465 .
C27 C26 C23 121.4(8) 5_465 .
C27 C26 C23 121.2(8) . .
C26 C27 C26 123.1(9) 9_456 .
C26 C27 H27A 118.5 9_456 .
C26 C27 H27A 118.5 . .
C2 C3 C4 133.2(13) . .
C2 C3 H3A 113.4 . .
C4 C3 H3A 113.4 . .
C1 O3 Pr2 139.2(8) . .
O4 C1 C2 118.3(11) . .
O4 C1 O3 126.6(10) . .
C2 C1 O3 110.0(10) . .
C9 C8 C9 122.1(17) 7 .
C9 C8 C5 102.2(15) 7 .
C9 C8 C5 130.2(16) . .
C8 C9 C8 116.7(17) 10_545 .
C8 C9 H9A 121.6 10_545 .
C8 C9 H9A 121.6 . .
C7 C2 C3 122.4(12) . .
C7 C2 C1 114.4(12) . .
C3 C2 C1 123.3(12) . .
C2 C7 C6 105.9(14) . .
C2 C7 H7A 127.0 . .
C6 C7 H7A 127.0 . .
C5 C4 C3 102.4(12) . .
C5 C4 H4A 128.8 . .
C3 C4 H4A 128.8 . .
C4 C5 C6 126.3(17) . .
C4 C5 C8 100.8(12) . .
C6 C5 C8 132.6(15) . .
C5 C6 C7 129.8(19) . .
C5 C6 H6A 115.1 . .
C7 C6 H6A 115.1 . .
C1 O4 In1 127.4(7) . 8_656

loop_
_geom_bond_atom_site_label_1
_geom_bond_atom_site_label_2
_geom_bond_distance
_geom_bond_site_symmetry_2
In1 O8 2.122(5) .
In1 O4 2.133(6) 11_466
In1 O5 2.133(5) .
In1 O1 2.163(3) .
In1 O2 2.165(4) 8_656
In1 O2 2.179(4) .
In1 In1 3.2894(7) 8_656
In1 In1 3.2894(7) 11_466
In1 Pr1 3.7587(6) .
Pr1 O7 2.445(5) 8_656
Pr1 O7 2.445(5) 11_466
Pr1 O7 2.445(5) .
Pr1 O2W 2.545(7) 8_656
Pr1 O2W 2.545(7) .
Pr1 O2W 2.545(7) 11_466
Pr1 O2 2.559(4) 8_656
Pr1 O2 2.559(4) 11_466
Pr1 O2 2.559(4) .
Pr1 In1 3.7587(6) 8_656
Pr1 In1 3.7587(6) 11_466
Pr2 O1 2.422(6) .
Pr2 O3 2.483(10) 8_656
Pr2 O3 2.483(10) .
Pr2 O3 2.483(10) 11_466
Pr2 O6 2.537(9) 8_656
Pr2 O6 2.537(9) .
Pr2 O6 2.537(9) 11_466
Pr2 O1W 2.637(13) 8_656
Pr2 O1W 2.637(13) .
Pr2 O1W 2.637(13) 11_466
O1 In1 2.163(3) 8_656
O1 In1 2.163(3) 11_466
O2 In1 2.165(4) 11_466
O5 C10 1.191(10) .
O6 C10 1.251(11) .
O7 C19 1.226(9) .
O8 C19 1.358(9) .
C10 C11 1.482(12) .
C11 C16 1.384(12) .
C11 C12 1.41(2) .
C12 C13 1.57(2) .
C12 H12A 0.9300 .
C13 C14 1.445(17) .
C13 H13A 0.9300 .
C14 C15 1.320(12) .
C14 C17 1.504(11) .
C15 C16 1.392(10) .
C15 H15A 0.9300 .
C16 H16A 0.9300 .
C17 C18 1.311(12) .
C17 C18 1.474(12) 7
C18 C17 1.474(12) 10_545
C18 H18A 0.9300 .
C19 C20 1.497(11) .
C20 C25 1.341(10) .
C20 C21 1.344(13) .
C21 C22 1.292(11) .
C21 H21A 0.9300 .
C22 C23 1.429(11) .
C22 H22A 0.9300 .
C23 C24 1.321(10) .
C23 C26 1.569(11) .
C24 C25 1.293(10) .
C24 H24A 0.9300 .
C25 H25A 0.9300 .
C26 C27 1.325(10) 5_465
C26 C27 1.372(11) .
C27 C26 1.325(10) 9_456
C27 H27A 0.9300 .
C3 C2 1.430(5) .
C3 C4 1.445(5) .
C3 H3A 0.9300 .
O3 C1 1.444(13) .
C1 O4 1.299(12) .
C1 C2 1.432(5) .
C8 C9 1.407(16) 7
C8 C9 1.441(16) .
C8 C5 1.586(19) .
C9 C8 1.407(16) 10_545
C9 H9A 0.9300 .
C2 C7 1.424(5) .
C7 C6 1.430(5) .
C7 H7A 0.9300 .
C4 C5 1.419(5) .
C4 H4A 0.9300 .
C5 C6 1.429(5) .
C6 H6A 0.9300 .
O4 In1 2.133(6) 8_656
